data_2236486
loop_
_publ_author_name
'Gibson, Jerrell G.'
'Cho, Jung Young'
'Fronczek, Frank R.'
'Watkins, Steven F.'

_publ_section_title
;
 Monoclinic polymorph of
 2,5-dideoxy-2,5-epithio-1,3:4,6-bis-<i>O</i>-[(<i>R</i>)-phenylmethylene]-<small>L</small>-iditol
;
_journal_coeditor_code MW2079
_journal_issue 9
_journal_name_full 'Acta Crystallographica Section E'
_journal_page_first o2668
_journal_page_last o2669
_journal_paper_doi 10.1107/S1600536812034514
_journal_volume 68
_journal_year 2012
_chemical_formula_iupac 'C20 H20 O4 S1'
_chemical_formula_moiety 'C20 H20 O4 S1'
_chemical_formula_sum 'C20 H20 O4 S'
_chemical_formula_weight 356.42
_chemical_melting_point 481.5(5)
_chemical_name_systematic
;
2,5-dideoxy-2,5-epithio-1,3:4,6-bis-<i>O</i>-[(<i>R</i>)-phenylmethylene]-
<i>L</i>-iditol
;
_space_group_IT_number 4
_symmetry_cell_setting monoclinic
_symmetry_space_group_name_Hall 'P 2yb'
_symmetry_space_group_name_H-M 'P 1 21 1'
_atom_sites_solution_hydrogens geom
_atom_sites_solution_primary direct
_atom_sites_solution_secondary difmap
_audit_creation_method 'WinGX routine CIF_UPDATE'
_cell_angle_alpha 90
_cell_angle_beta 95.785(8)
_cell_angle_gamma 90
_cell_formula_units_Z 2
_cell_length_a 6.1580(10)
_cell_length_b 9.223(2)
_cell_length_c 15.407(4)
_cell_measurement_pressure 101.3
_cell_measurement_reflns_used 3254
_cell_measurement_temperature 100.0(5)
_cell_measurement_theta_max 33.10
_cell_measurement_theta_min 2.50
_cell_volume 870.6(3)
_computing_cell_refinement 'DENZO and SCALEPACK (Otwinowski & Minor, 1997)'
_computing_data_collection 'COLLECT (Nonius, 2000)'
_computing_data_reduction 'DENZO and SCALEPACK (Otwinowski & Minor, 1997)'
_computing_molecular_graphics 'ORTEP-3 for Windows (Farrugia, 1997)'
_computing_publication_material 'WinGX (Farrugia, 1999) and IDEAL (Gould <i>et al.</i>, 1988)'
_computing_structure_refinement 'SHELXL97 (Sheldrick, 2008)'
_computing_structure_solution 'SHELXS86 (Sheldrick, 2008)'
_diffrn_ambient_temperature 100.0(5)
_diffrn_detector_area_resol_mean 9
_diffrn_measured_fraction_theta_full 0.999
_diffrn_measured_fraction_theta_max 0.998
_diffrn_measurement_device 'Nonius KappaCCD'
_diffrn_measurement_method '\w and \f scans'
_diffrn_radiation_monochromator 'horizonally mounted graphite crystal'
_diffrn_radiation_source 'sealed tube'
_diffrn_radiation_type MoK\a
_diffrn_radiation_wavelength 0.71073
_diffrn_reflns_av_R_equivalents 0
_diffrn_reflns_limit_h_max 9
_diffrn_reflns_limit_h_min -9
_diffrn_reflns_limit_k_max 13
_diffrn_reflns_limit_k_min -14
_diffrn_reflns_limit_l_max 23
_diffrn_reflns_limit_l_min 0
_diffrn_reflns_number 6225
_diffrn_reflns_theta_full 25
_diffrn_reflns_theta_max 33.14
_diffrn_reflns_theta_min 2.58
_exptl_absorpt_coefficient_mu 0.208
_exptl_absorpt_correction_T_max 0.9795
_exptl_absorpt_correction_T_min 0.9499
_exptl_absorpt_correction_type multi-scan
_exptl_absorpt_process_details '(SCALEPACK; Otwinowski & Minor, 1997)'
_exptl_crystal_colour colorless
_exptl_crystal_density_diffrn 1.36
_exptl_crystal_density_method 'not measured'
_exptl_crystal_description lath
_exptl_crystal_F_000 376
_exptl_crystal_size_max 0.25
_exptl_crystal_size_mid 0.22
_exptl_crystal_size_min 0.10
_refine_diff_density_max 0.293
_refine_diff_density_min -0.230
_refine_ls_abs_structure_details 'Flack (1983), 2730 Bijvoet pairs'
_refine_ls_abs_structure_Flack 0.02(5)
_refine_ls_extinction_method none
_refine_ls_goodness_of_fit_ref 1.051
_refine_ls_hydrogen_treatment constr
_refine_ls_matrix_type full
_refine_ls_number_constraints 0
_refine_ls_number_parameters 227
_refine_ls_number_reflns 6225
_refine_ls_number_restraints 1
_refine_ls_restrained_S_all 1.051
_refine_ls_R_factor_gt 0.037
_refine_ls_shift/su_max 0.001
_refine_ls_structure_factor_coef Fsqd
_refine_ls_weighting_details 'calc w=1/[\s^2^(Fo^2^)+(0.0366P)^2^+0.1562P] where P=(Fo^2^+2Fc^2^)/3'
_refine_ls_weighting_scheme calc
_refine_ls_wR_factor_ref 0.0882
_reflns_number_gt 5648
_reflns_number_total 6225
_reflns_threshold_expression I>2\s(I)
_cod_data_source_file mw2079.cif
_cod_data_source_block I
_cod_original_sg_symbol_H-M 'P 21'
_cod_original_formula_sum 'C20 H20 O4 S1'
_cod_database_code 2236486
_cod_database_fobs_code 2236486

loop_
_symmetry_equiv_pos_as_xyz
'x, y, z'
'-x, y+1/2, -z'

loop_
_atom_site_type_symbol
_atom_site_label
_atom_site_fract_x
_atom_site_fract_y
_atom_site_fract_z
_atom_site_U_iso_or_equiv
_atom_site_adp_type
_atom_site_calc_flag
_atom_site_refinement_flags
_atom_site_occupancy
C C1 0.7808(2) 0.62050(15) 0.17832(8) 0.0169(2) Uani d . 1
H H1 0.7275 0.5554 0.1288 0.02 Uiso calc R 1
C C2 0.6502(2) 0.76146(15) 0.17125(8) 0.0163(2) Uani d . 1
H H2 0.4915 0.7418 0.1554 0.02 Uiso calc R 1
C C3 0.7424(2) 0.85423(15) 0.10263(8) 0.0161(2) Uani d . 1
H H3 0.681 0.9546 0.1024 0.019 Uiso calc R 1
C C4 0.9911(2) 0.85639(15) 0.12534(8) 0.0168(2) Uani d . 1
H H4 1.0276 0.9279 0.1734 0.02 Uiso calc R 1
C C5 1.1053(2) 0.90189(16) 0.04642(9) 0.0212(3) Uani d . 1
H H5A 1.086 1.0075 0.0369 0.025 Uiso calc R 1
H H5B 1.2636 0.8822 0.058 0.025 Uiso calc R 1
C C6 0.7929(2) 0.84807(15) -0.04585(8) 0.0167(2) Uani d . 1
H H6 0.7622 0.9546 -0.0476 0.02 Uiso calc R 1
C C7 0.7107(2) 0.78161(14) -0.13235(8) 0.0172(2) Uani d . 1
C C8 0.4961(2) 0.73435(15) -0.14903(9) 0.0198(2) Uani d . 1
H H8 0.3999 0.7395 -0.1047 0.024 Uiso calc R 1
C C9 0.4225(2) 0.67920(18) -0.23124(8) 0.0229(2) Uani d . 1
H H9 0.2771 0.6445 -0.2422 0.027 Uiso calc R 1
C C10 0.5608(2) 0.67481(19) -0.29699(8) 0.0259(3) Uani d . 1
H H10 0.509 0.6391 -0.3531 0.031 Uiso calc R 1
C C11 0.7744(3) 0.72253(17) -0.28063(9) 0.0279(3) Uani d . 1
H H11 0.8695 0.7192 -0.3255 0.033 Uiso calc R 1
C C12 0.8496(2) 0.77535(16) -0.19836(9) 0.0232(3) Uani d . 1
H H12 0.9964 0.8073 -0.1872 0.028 Uiso calc R 1
C C13 0.7489(2) 0.54497(15) 0.26421(8) 0.0197(2) Uani d . 1
H H13A 0.5992 0.5049 0.2613 0.024 Uiso calc R 1
H H13B 0.853 0.4633 0.2733 0.024 Uiso calc R 1
C C14 0.6415(2) 0.76351(14) 0.32492(8) 0.0161(2) Uani d . 1
H H14 0.4857 0.7313 0.3201 0.019 Uiso calc R 1
C C15 0.6900(2) 0.85965(15) 0.40299(8) 0.0168(2) Uani d . 1
C C16 0.5382(2) 0.87628(16) 0.46339(9) 0.0204(3) Uani d . 1
H H16 0.4012 0.8282 0.4547 0.025 Uiso calc R 1
C C17 0.5876(3) 0.96367(17) 0.53664(9) 0.0252(3) Uani d . 1
H H17 0.4838 0.9756 0.5777 0.03 Uiso calc R 1
C C18 0.7877(3) 1.03315(17) 0.54964(9) 0.0255(3) Uani d . 1
H H18 0.8216 1.0916 0.5999 0.031 Uiso calc R 1
C C19 0.9390(2) 1.01740(18) 0.48917(9) 0.0263(3) Uani d . 1
H H19 1.0756 1.0658 0.4979 0.032 Uiso calc R 1
C C20 0.8902(2) 0.93077(17) 0.41595(9) 0.0225(3) Uani d . 1
H H20 0.9937 0.92 0.3746 0.027 Uiso calc R 1
O O1 1.02017(15) 0.82585(11) -0.03065(6) 0.01980(19) Uani d . 1
O O2 0.68339(15) 0.78354(10) 0.02114(5) 0.01686(18) Uani d . 1
O O3 0.68371(15) 0.84402(11) 0.24980(6) 0.01752(18) Uani d . 1
O O4 0.78222(15) 0.64292(10) 0.33617(6) 0.01824(19) Uani d . 1
S S1 1.06220(5) 0.67372(4) 0.16652(2) 0.01900(7) Uani d . 1

loop_
_atom_site_aniso_label
_atom_site_aniso_U_11
_atom_site_aniso_U_22
_atom_site_aniso_U_33
_atom_site_aniso_U_12
_atom_site_aniso_U_13
_atom_site_aniso_U_23
C1 0.0184(6) 0.0173(6) 0.0159(5) -0.0023(4) 0.0049(4) -0.0009(4)
C2 0.0156(6) 0.0206(6) 0.0127(5) 0.0006(4) 0.0016(4) -0.0001(4)
C3 0.0186(5) 0.0169(6) 0.0130(5) 0.0019(5) 0.0022(4) 0.0002(4)
C4 0.0191(5) 0.0158(6) 0.0153(5) -0.0015(5) 0.0009(4) 0.0016(4)
C5 0.0204(6) 0.0236(7) 0.0196(6) -0.0057(5) 0.0024(5) 0.0012(5)
C6 0.0190(5) 0.0181(6) 0.0135(5) -0.0011(5) 0.0035(4) 0.0022(4)
C7 0.0232(6) 0.0146(6) 0.0139(5) -0.0006(5) 0.0029(4) 0.0016(4)
C8 0.0241(6) 0.0181(6) 0.0176(5) -0.0016(5) 0.0036(5) 0.0002(5)
C9 0.0290(6) 0.0186(6) 0.0203(5) -0.0035(6) -0.0009(5) -0.0014(5)
C10 0.0401(7) 0.0211(6) 0.0165(5) -0.0059(7) 0.0020(5) -0.0034(6)
C11 0.0402(8) 0.0282(8) 0.0168(6) -0.0065(6) 0.0107(5) -0.0039(5)
C12 0.0278(7) 0.0255(7) 0.0175(6) -0.0051(5) 0.0073(5) -0.0010(5)
C13 0.0287(7) 0.0148(6) 0.0164(5) -0.0010(5) 0.0070(5) -0.0002(4)
C14 0.0169(5) 0.0195(6) 0.0123(5) 0.0018(4) 0.0037(4) -0.0004(4)
C15 0.0203(6) 0.0174(6) 0.0127(5) 0.0036(5) 0.0009(4) 0.0010(4)
C16 0.0218(6) 0.0214(7) 0.0187(6) 0.0012(5) 0.0048(5) -0.0010(5)
C17 0.0307(7) 0.0272(8) 0.0184(6) 0.0033(6) 0.0067(5) -0.0028(5)
C18 0.0309(7) 0.0258(7) 0.0190(6) 0.0045(6) -0.0013(5) -0.0060(5)
C19 0.0222(7) 0.0315(8) 0.0244(7) -0.0006(6) -0.0018(5) -0.0061(6)
C20 0.0200(6) 0.0290(7) 0.0189(6) 0.0003(5) 0.0032(5) -0.0045(5)
O1 0.0184(4) 0.0243(5) 0.0173(4) -0.0027(4) 0.0045(3) -0.0002(3)
O2 0.0193(4) 0.0209(5) 0.0107(4) -0.0027(3) 0.0031(3) 0.0004(3)
O3 0.0244(5) 0.0167(4) 0.0119(4) 0.0027(4) 0.0038(3) 0.0003(3)
O4 0.0243(4) 0.0164(5) 0.0139(4) 0.0029(3) 0.0017(3) -0.0001(3)
S1 0.01709(13) 0.01938(15) 0.02103(13) 0.00212(12) 0.00436(10) 0.00274(12)

loop_
_atom_type_symbol
_atom_type_description
_atom_type_scat_dispersion_real
_atom_type_scat_dispersion_imag
_atom_type_scat_source
C C 0.0033 0.0016 'International Tables Vol C Tables 4.2.6.8 and 6.1.1.4'
H H 0 0 'International Tables Vol C Tables 4.2.6.8 and 6.1.1.4'
O O 0.0106 0.006 'International Tables Vol C Tables 4.2.6.8 and 6.1.1.4'
S S 0.1246 0.1234 'International Tables Vol C Tables 4.2.6.8 and 6.1.1.4'

loop_
_geom_angle_atom_site_label_1
_geom_angle_atom_site_label_2
_geom_angle_atom_site_label_3
_geom_angle
C13 C1 C2 109.75(11)
C13 C1 S1 114.52(9)
C2 C1 S1 105.18(9)
C13 C1 H1 109.1
C2 C1 H1 109.1
S1 C1 H1 109.1
O3 C2 C3 104.97(10)
O3 C2 C1 111.34(10)
C3 C2 C1 107.41(11)
O3 C2 H2 111
C3 C2 H2 111
C1 C2 H2 111
O2 C3 C2 105.99(10)
O2 C3 C4 111.45(10)
C2 C3 C4 106.47(10)
O2 C3 H3 110.9
C2 C3 H3 110.9
C4 C3 H3 110.9
C5 C4 C3 110.57(10)
C5 C4 S1 114.52(10)
C3 C4 S1 105.32(9)
C5 C4 H4 108.8
C3 C4 H4 108.8
S1 C4 H4 108.8
O1 C5 C4 111.54(11)
O1 C5 H5A 109.3
C4 C5 H5A 109.3
O1 C5 H5B 109.3
C4 C5 H5B 109.3
H5A C5 H5B 108
O1 C6 O2 110.77(10)
O1 C6 C7 109.08(11)
O2 C6 C7 109.30(11)
O1 C6 H6 109.2
O2 C6 H6 109.2
C7 C6 H6 109.2
C8 C7 C12 119.57(12)
C8 C7 C6 121.27(12)
C12 C7 C6 119.06(12)
C7 C8 C9 119.79(12)
C7 C8 H8 120.1
C9 C8 H8 120.1
C10 C9 C8 120.36(13)
C10 C9 H9 119.8
C8 C9 H9 119.8
C11 C10 C9 119.92(12)
C11 C10 H10 120
C9 C10 H10 120
C10 C11 C12 119.93(13)
C10 C11 H11 120
C12 C11 H11 120
C11 C12 C7 120.40(14)
C11 C12 H12 119.8
C7 C12 H12 119.8
O4 C13 C1 111.31(11)
O4 C13 H13A 109.4
C1 C13 H13A 109.4
O4 C13 H13B 109.4
C1 C13 H13B 109.4
H13A C13 H13B 108
O4 C14 O3 110.58(10)
O4 C14 C15 107.30(10)
O3 C14 C15 107.83(11)
O4 C14 H14 110.4
O3 C14 H14 110.4
C15 C14 H14 110.4
C16 C15 C20 119.77(12)
C16 C15 C14 120.53(12)
C20 C15 C14 119.69(12)
C15 C16 C17 119.85(14)
C15 C16 H16 120.1
C17 C16 H16 120.1
C18 C17 C16 120.16(14)
C18 C17 H17 119.9
C16 C17 H17 119.9
C17 C18 C19 120.07(13)
C17 C18 H18 120
C19 C18 H18 120
C18 C19 C20 119.97(14)
C18 C19 H19 120
C20 C19 H19 120
C19 C20 C15 120.17(13)
C19 C20 H20 119.9
C15 C20 H20 119.9
C6 O1 C5 109.91(10)
C6 O2 C3 110.49(10)
C14 O3 C2 112.91(10)
C14 O4 C13 111.41(9)
C1 S1 C4 94.89(6)

loop_
_geom_bond_atom_site_label_1
_geom_bond_atom_site_label_2
_geom_bond_distance
C1 C13 1.5256(18)
C1 C2 1.5266(19)
C1 S1 1.8279(13)
C1 H1 1
C2 O3 1.4271(15)
C2 C3 1.5144(18)
C2 H2 1
C3 O2 1.4288(15)
C3 C4 1.5360(18)
C3 H3 1
C4 C5 1.5236(19)
C4 S1 1.8376(14)
C4 H4 1
C5 O1 1.4322(16)
C5 H5A 0.99
C5 H5B 0.99
C6 O1 1.4103(16)
C6 O2 1.4195(15)
C6 C7 1.5073(18)
C6 H6 1
C7 C8 1.3907(19)
C7 C12 1.3945(19)
C8 C9 1.3974(18)
C8 H8 0.95
C9 C10 1.3879(19)
C9 H9 0.95
C10 C11 1.386(2)
C10 H10 0.95
C11 C12 1.3928(19)
C11 H11 0.95
C12 H12 0.95
C13 O4 1.4287(16)
C13 H13A 0.99
C13 H13B 0.99
C14 O4 1.4100(15)
C14 O3 1.4211(15)
C14 C15 1.5000(17)
C14 H14 1
C15 C16 1.3925(18)
C15 C20 1.3928(19)
C16 C17 1.3952(19)
C16 H16 0.95
C17 C18 1.386(2)
C17 H17 0.95
C18 C19 1.390(2)
C18 H18 0.95
C19 C20 1.390(2)
C19 H19 0.95
C20 H20 0.95

loop_
_geom_torsion_atom_site_label_1
_geom_torsion_atom_site_label_2
_geom_torsion_atom_site_label_3
_geom_torsion_atom_site_label_4
_geom_torsion
C13 C1 C2 O3 47.28(14)
S1 C1 C2 O3 -76.39(11)
C13 C1 C2 C3 161.68(10)
S1 C1 C2 C3 38.02(11)
O3 C2 C3 O2 -172.01(9)
C1 C2 C3 O2 69.39(12)
O3 C2 C3 C4 69.21(12)
C1 C2 C3 C4 -49.39(13)
O2 C3 C4 C5 45.85(15)
C2 C3 C4 C5 160.99(11)
O2 C3 C4 S1 -78.37(11)
C2 C3 C4 S1 36.77(11)
C3 C4 C5 O1 -46.70(16)
S1 C4 C5 O1 72.07(13)
O1 C6 C7 C8 153.67(12)
O2 C6 C7 C8 32.42(17)
O1 C6 C7 C12 -30.07(16)
O2 C6 C7 C12 -151.31(12)
C12 C7 C8 C9 0.9(2)
C6 C7 C8 C9 177.15(13)
C7 C8 C9 C10 -1.7(2)
C8 C9 C10 C11 1.4(3)
C9 C10 C11 C12 -0.3(2)
C10 C11 C12 C7 -0.5(2)
C8 C7 C12 C11 0.2(2)
C6 C7 C12 C11 -176.16(13)
C2 C1 C13 O4 -49.24(15)
S1 C1 C13 O4 68.77(13)
O4 C14 C15 C16 -111.36(13)
O3 C14 C15 C16 129.50(12)
O4 C14 C15 C20 67.48(15)
O3 C14 C15 C20 -51.66(15)
C20 C15 C16 C17 -0.2(2)
C14 C15 C16 C17 178.65(12)
C15 C16 C17 C18 -0.4(2)
C16 C17 C18 C19 0.8(2)
C17 C18 C19 C20 -0.6(2)
C18 C19 C20 C15 0.0(2)
C16 C15 C20 C19 0.4(2)
C14 C15 C20 C19 -178.47(13)
O2 C6 O1 C5 -66.02(13)
C7 C6 O1 C5 173.64(10)
C4 C5 O1 C6 56.52(14)
O1 C6 O2 C3 65.43(13)
C7 C6 O2 C3 -174.35(10)
C2 C3 O2 C6 -170.15(10)
C4 C3 O2 C6 -54.71(13)
O4 C14 O3 C2 60.93(13)
C15 C14 O3 C2 177.96(10)
C3 C2 O3 C14 -169.74(10)
C1 C2 O3 C14 -53.83(13)
O3 C14 O4 C13 -62.23(13)
C15 C14 O4 C13 -179.58(10)
C1 C13 O4 C14 57.33(14)
C13 C1 S1 C4 -134.53(10)
C2 C1 S1 C4 -13.96(9)
C5 C4 S1 C1 -134.60(10)
C3 C4 S1 C1 -12.90(9)

loop_
_cod_related_entry_id
_cod_related_entry_database
_cod_related_entry_code
1 ChemSpider 8242399
